data_7010386
loop_
_publ_author_name
'Snaith, Tom J.'
'Low, Paul J.'
'Rousseau, Roger'
'Puschmann, Horst'
'Howard, Judith A. K.'

_publ_section_title
;
 Structural and electronic variations in cobalt--alkyne
 clusters&#x200A;&#x2020;
;
_journal_issue 3
_journal_name_full 'Journal of the Chemical Society, Dalton Transactions'
_journal_page_first 292
_journal_paper_doi 10.1039/b008445j
_journal_year 2001
_chemical_formula_sum 'C37 H28 Co2 O4 P2'
_chemical_formula_weight 716.39
_chemical_name_systematic
; 
 ? 
;
_space_group_IT_number 15
_symmetry_cell_setting monoclinic
_symmetry_space_group_name_Hall '-C 2yc'
_symmetry_space_group_name_H-M 'C 1 2/c 1'
_atom_sites_solution_hydrogens geom
_atom_sites_solution_primary direct
_atom_sites_solution_secondary difmap
_audit_creation_method SHELXL-97
_cell_angle_alpha 90
_cell_angle_beta 92.074(2)
_cell_angle_gamma 90
_cell_formula_units_Z 8
_cell_length_a 39.6115(10)
_cell_length_b 12.2498(3)
_cell_length_c 14.6354(4)
_cell_measurement_temperature 100(2)
_cell_volume 7096.9(3)
_computing_cell_refinement 'SMART-NT V5.0 (Bruker, 1998)'
_computing_data_collection 'SMART-NT V5.0 (Bruker, 1998)'
_computing_data_reduction 'SAINT-NT V5.0 (Bruker, 1998)'
_computing_molecular_graphics 'ORTEP (Ferrugia, 2000)'
_computing_structure_refinement 'SHELXL-97 (Sheldrick, 1997)'
_computing_structure_solution 'SHELXS-97 (Sheldrick, 1997)'
_diffrn_ambient_temperature 100(2)
_diffrn_detector_area_resol_mean 8
_diffrn_measured_fraction_theta_full 0.993
_diffrn_measured_fraction_theta_max 0.993
_diffrn_measurement_device_type 'Bruker SMART CCD 1K area detector'
_diffrn_measurement_method \w-scans
_diffrn_radiation_monochromator graphite
_diffrn_radiation_source 'fine-focus sealed tube'
_diffrn_radiation_type MoK\a
_diffrn_radiation_wavelength 0.71073
_diffrn_reflns_av_R_equivalents 0.0269
_diffrn_reflns_av_sigmaI/netI 0.0182
_diffrn_reflns_limit_h_max 53
_diffrn_reflns_limit_h_min -54
_diffrn_reflns_limit_k_max 16
_diffrn_reflns_limit_k_min -16
_diffrn_reflns_limit_l_max 19
_diffrn_reflns_limit_l_min -19
_diffrn_reflns_number 38965
_diffrn_reflns_theta_full 29.02
_diffrn_reflns_theta_max 29.02
_diffrn_reflns_theta_min 1.03
_exptl_absorpt_coefficient_mu 1.061
_exptl_absorpt_correction_type none
_exptl_crystal_colour clear_red
_exptl_crystal_density_diffrn 1.34
_exptl_crystal_density_meas ?
_exptl_crystal_density_method .
_exptl_crystal_description irregular
_exptl_crystal_F_000 2922
_exptl_crystal_size_max 0.42
_exptl_crystal_size_mid 0.36
_exptl_crystal_size_min 0.2
_refine_diff_density_max 0.609
_refine_diff_density_min -0.400
_refine_diff_density_rms 0.067
_refine_ls_extinction_method none
_refine_ls_goodness_of_fit_ref 1.085
_refine_ls_hydrogen_treatment mixed
_refine_ls_matrix_type full
_refine_ls_number_parameters 410
_refine_ls_number_reflns 9374
_refine_ls_number_restraints 0
_refine_ls_restrained_S_all 1.085
_refine_ls_R_factor_all 0.0389
_refine_ls_R_factor_gt 0.0330
_refine_ls_shift/su_max 0.001
_refine_ls_shift/su_mean 0.000
_refine_ls_structure_factor_coef Fsqd
_refine_ls_weighting_details 'calc w=1/[\s^2^(Fo^2^)+(0.0340P)^2^+10.9346P] where P=(Fo^2^+2Fc^2^)/3'
_refine_ls_weighting_scheme calc
_refine_ls_wR_factor_gt 0.0768
_refine_ls_wR_factor_ref 0.0793
_reflns_number_gt 8330
_reflns_number_total 9374
_reflns_threshold_expression >2sigma(I)
_cod_data_source_file b008445j.txt
_cod_data_source_block 00srv174
_cod_depositor_comments
;
The following automatic conversions were performed:
'_symmetry_cell_setting' value 'Monoclinic' changed to 'monoclinic'
according to '/home/saulius/struct/CIF-dictionaries/cif_core.dic'
dictionary named 'cif_core.dic' version 2.4.1 from 2010-06-29.

Automatic conversion script
Id: cif_fix_enum 1527 2010-12-29 10:47:43Z saulius 
;
_cod_original_sg_symbol_H-M C2/c
_cod_database_code 7010386

loop_
_symmetry_equiv_pos_as_xyz
'x, y, z'
'-x, y, -z+1/2'
'x+1/2, y+1/2, z'
'-x+1/2, y+1/2, -z+1/2'
'-x, -y, -z'
'x, -y, z-1/2'
'-x+1/2, -y+1/2, -z'
'x+1/2, -y+1/2, z-1/2'

loop_
_atom_site_label
_atom_site_type_symbol
_atom_site_fract_x
_atom_site_fract_y
_atom_site_fract_z
_atom_site_U_iso_or_equiv
_atom_site_adp_type
_atom_site_occupancy
_atom_site_symmetry_multiplicity
_atom_site_calc_flag
_atom_site_refinement_flags
_atom_site_disorder_assembly
_atom_site_disorder_group
Co1 Co 0.165960(5) 0.287370(17) 0.303110(14) 0.01423(5) Uani 1 1 d . . .
Co2 Co 0.103125(5) 0.288766(17) 0.298168(14) 0.01378(5) Uani 1 1 d . . .
P1 P 0.173259(10) 0.37536(3) 0.43550(3) 0.01385(8) Uani 1 1 d . . .
P2 P 0.096883(10) 0.38597(3) 0.42571(3) 0.01360(8) Uani 1 1 d . . .
C22 C 0.09624(4) 0.14609(14) 0.31660(11) 0.0198(3) Uani 1 1 d . . .
C12 C 0.17365(4) 0.14491(14) 0.32440(12) 0.0227(3) Uani 1 1 d . . .
C121 C 0.17986(4) 0.29986(13) 0.54204(10) 0.0162(3) Uani 1 1 d . . .
C5 C 0.13613(4) 0.46196(12) 0.45258(10) 0.0153(3) Uani 1 1 d . . .
H5A H 0.1371 0.5258 0.4135 0.018 Uiso 1 1 calc R . .
H5B H 0.1362 0.4867 0.5156 0.018 Uiso 1 1 calc R . .
C221 C 0.08857(4) 0.32022(13) 0.53558(11) 0.0175(3) Uani 1 1 d . . .
C4 C 0.13490(4) 0.38907(13) 0.24120(10) 0.0158(3) Uani 1 1 d . . .
H4 H 0.1346(5) 0.4660(19) 0.2285(15) 0.028(6) Uiso 1 1 d . . .
O11 O 0.22819(3) 0.34879(12) 0.21532(9) 0.0300(3) Uani 1 1 d . . .
C3 C 0.13377(4) 0.29239(13) 0.19715(10) 0.0159(3) Uani 1 1 d . . .
C111 C 0.20744(4) 0.47678(13) 0.44107(11) 0.0170(3) Uani 1 1 d . . .
C224 C 0.07927(5) 0.22238(17) 0.70582(13) 0.0319(4) Uani 1 1 d . . .
H224 H 0.0761 0.1897 0.7622 0.038 Uiso 1 1 calc R . .
C34 C 0.13436(4) 0.24328(13) 0.10575(10) 0.0163(3) Uani 1 1 d . . .
C124 C 0.19109(5) 0.17833(16) 0.70252(12) 0.0291(4) Uani 1 1 d . . .
H124 H 0.1945 0.1373 0.7555 0.035 Uiso 1 1 calc R . .
C225 C 0.07477(4) 0.33453(16) 0.69542(12) 0.0255(4) Uani 1 1 d . . .
H225 H 0.0687 0.3769 0.7449 0.031 Uiso 1 1 calc R . .
C211 C 0.06489(4) 0.49405(13) 0.42081(10) 0.0154(3) Uani 1 1 d . . .
C116 C 0.21138(4) 0.54279(14) 0.36431(12) 0.0211(3) Uani 1 1 d . . .
H116 H 0.1967 0.5348 0.3138 0.025 Uiso 1 1 calc R . .
C123 C 0.17097(5) 0.27064(16) 0.70313(11) 0.0246(4) Uani 1 1 d . . .
H123 H 0.1609 0.2918 0.7567 0.029 Uiso 1 1 calc R . .
C226 C 0.07945(4) 0.38305(15) 0.61076(11) 0.0201(3) Uani 1 1 d . . .
H226 H 0.0765 0.4580 0.6041 0.024 Uiso 1 1 calc R . .
C222 C 0.09306(5) 0.20814(15) 0.54689(12) 0.0283(4) Uani 1 1 d . . .
H222 H 0.0992 0.1654 0.4976 0.034 Uiso 1 1 calc R . .
C122 C 0.16576(4) 0.33184(15) 0.62401(11) 0.0211(3) Uani 1 1 d . . .
H122 H 0.1527 0.3949 0.6256 0.025 Uiso 1 1 calc R . .
C33 C 0.15823(4) 0.27751(13) 0.04323(11) 0.0181(3) Uani 1 1 d . . .
H33 H 0.1737 0.3317 0.0599 0.022 Uiso 1 1 calc R . .
C32 C 0.15895(4) 0.23105(14) -0.04330(11) 0.0215(3) Uani 1 1 d . . .
H32 H 0.1750 0.2540 -0.0839 0.026 Uiso 1 1 calc R . .
C126 C 0.20027(5) 0.20684(15) 0.54227(12) 0.0262(4) Uani 1 1 d . . .
H126 H 0.2100 0.1845 0.4885 0.031 Uiso 1 1 calc R . .
C212 C 0.03209(4) 0.46436(14) 0.39163(12) 0.0219(3) Uani 1 1 d . . .
H212 H 0.0273 0.3919 0.3774 0.026 Uiso 1 1 calc R . .
C214 C 0.01339(5) 0.65062(15) 0.40645(13) 0.0262(4) Uani 1 1 d . . .
H214 H -0.0037 0.7026 0.4014 0.031 Uiso 1 1 calc R . .
C36 C 0.11206(5) 0.11613(14) -0.00867(12) 0.0245(3) Uani 1 1 d . . .
H36 H 0.0965 0.0626 -0.0261 0.029 Uiso 1 1 calc R . .
C112 C 0.22974(4) 0.48979(15) 0.51674(12) 0.0219(3) Uani 1 1 d . . .
H112 H 0.2274 0.4468 0.5685 0.026 Uiso 1 1 calc R . .
C216 C 0.07135(4) 0.60330(13) 0.44398(11) 0.0190(3) Uani 1 1 d . . .
H216 H 0.0929 0.6243 0.4644 0.023 Uiso 1 1 calc R . .
C213 C 0.00672(4) 0.54225(16) 0.38375(14) 0.0285(4) Uani 1 1 d . . .
H213 H -0.0149 0.5219 0.3632 0.034 Uiso 1 1 calc R . .
C113 C 0.25552(4) 0.56738(15) 0.51437(13) 0.0258(4) Uani 1 1 d . . .
H113 H 0.2703 0.5758 0.5646 0.031 Uiso 1 1 calc R . .
C215 C 0.04555(4) 0.68071(14) 0.43653(12) 0.0232(3) Uani 1 1 d . . .
H215 H 0.0500 0.7531 0.4519 0.028 Uiso 1 1 calc R . .
C31 C 0.13582(5) 0.15060(15) -0.06981(11) 0.0239(3) Uani 1 1 d . . .
H31 H 0.1363 0.1202 -0.1280 0.029 Uiso 1 1 calc R . .
C35 C 0.11142(4) 0.16135(14) 0.07876(11) 0.0215(3) Uani 1 1 d . . .
H35 H 0.0956 0.1369 0.1195 0.026 Uiso 1 1 calc R . .
C125 C 0.20615(6) 0.14737(17) 0.62231(13) 0.0341(4) Uani 1 1 d . . .
H125 H 0.2202 0.0866 0.6221 0.041 Uiso 1 1 calc R . .
C115 C 0.23701(5) 0.62023(15) 0.36256(14) 0.0268(4) Uani 1 1 d . . .
H115 H 0.2393 0.6640 0.3112 0.032 Uiso 1 1 calc R . .
C114 C 0.25918(4) 0.63216(15) 0.43738(14) 0.0269(4) Uani 1 1 d . . .
H114 H 0.2765 0.6834 0.4361 0.032 Uiso 1 1 calc R . .
C223 C 0.08840(6) 0.15958(17) 0.63204(13) 0.0372(5) Uani 1 1 d . . .
H223 H 0.0914 0.0847 0.6391 0.045 Uiso 1 1 calc R . .
O22 O 0.09206(4) 0.05364(11) 0.32021(9) 0.0324(3) Uani 1 1 d . . .
O21 O 0.04127(4) 0.33401(13) 0.19011(10) 0.0363(3) Uani 1 1 d . . .
O12 O 0.17875(4) 0.05389(11) 0.33444(12) 0.0397(4) Uani 1 1 d . . .
C11 C 0.20422(4) 0.32307(14) 0.25126(11) 0.0204(3) Uani 1 1 d . . .
C21 C 0.06493(4) 0.31808(14) 0.23543(11) 0.0212(3) Uani 1 1 d . . .

loop_
_atom_site_aniso_label
_atom_site_aniso_U_11
_atom_site_aniso_U_22
_atom_site_aniso_U_33
_atom_site_aniso_U_23
_atom_site_aniso_U_13
_atom_site_aniso_U_12
Co1 0.01724(10) 0.01409(10) 0.01135(10) -0.00120(7) 0.00047(7) 0.00148(7)
Co2 0.01707(10) 0.01320(10) 0.01104(10) -0.00051(7) 0.00006(7) 0.00029(7)
P1 0.01582(17) 0.01408(17) 0.01162(17) -0.00101(14) 0.00000(13) 0.00098(14)
P2 0.01564(17) 0.01321(17) 0.01195(17) -0.00069(13) 0.00051(13) 0.00030(13)
C22 0.0256(8) 0.0205(8) 0.0134(7) 0.0010(6) 0.0005(6) -0.0013(6)
C12 0.0240(8) 0.0212(8) 0.0226(8) -0.0026(7) -0.0031(6) 0.0013(6)
C121 0.0181(7) 0.0164(7) 0.0140(7) 0.0001(6) -0.0008(5) 0.0015(6)
C5 0.0168(7) 0.0145(7) 0.0145(7) -0.0017(5) -0.0002(5) 0.0000(5)
C221 0.0189(7) 0.0198(7) 0.0139(7) 0.0005(6) -0.0002(5) -0.0019(6)
C4 0.0188(7) 0.0149(7) 0.0136(7) 0.0020(6) 0.0002(5) 0.0000(5)
O11 0.0244(6) 0.0405(8) 0.0257(7) -0.0018(6) 0.0073(5) 0.0003(6)
C3 0.0182(7) 0.0171(7) 0.0124(6) 0.0017(5) 0.0009(5) 0.0000(6)
C111 0.0158(7) 0.0158(7) 0.0193(7) -0.0038(6) 0.0012(6) 0.0011(5)
C224 0.0418(11) 0.0372(11) 0.0168(8) 0.0083(7) 0.0025(7) -0.0069(8)
C34 0.0214(7) 0.0152(7) 0.0123(7) 0.0002(5) 0.0002(5) 0.0038(6)
C124 0.0406(11) 0.0289(9) 0.0176(8) 0.0067(7) -0.0035(7) 0.0013(8)
C225 0.0246(8) 0.0377(10) 0.0144(7) 0.0000(7) 0.0028(6) 0.0021(7)
C211 0.0167(7) 0.0175(7) 0.0121(6) -0.0001(5) 0.0015(5) 0.0021(6)
C116 0.0187(7) 0.0205(8) 0.0240(8) 0.0005(6) -0.0017(6) -0.0001(6)
C123 0.0254(8) 0.0357(10) 0.0127(7) -0.0004(7) 0.0011(6) 0.0013(7)
C226 0.0185(7) 0.0252(8) 0.0168(7) -0.0011(6) 0.0012(6) 0.0022(6)
C222 0.0488(12) 0.0190(8) 0.0170(8) -0.0008(6) 0.0005(7) -0.0032(8)
C122 0.0224(8) 0.0253(8) 0.0156(7) -0.0014(6) -0.0011(6) 0.0053(6)
C33 0.0213(8) 0.0185(7) 0.0143(7) 0.0013(6) -0.0004(6) 0.0015(6)
C32 0.0249(8) 0.0254(8) 0.0145(7) 0.0019(6) 0.0041(6) 0.0053(6)
C126 0.0370(10) 0.0244(9) 0.0172(8) -0.0009(7) 0.0016(7) 0.0122(7)
C212 0.0187(8) 0.0208(8) 0.0261(8) -0.0063(7) 0.0002(6) 0.0000(6)
C214 0.0231(8) 0.0245(9) 0.0308(9) -0.0044(7) -0.0019(7) 0.0085(7)
C36 0.0341(9) 0.0200(8) 0.0194(8) -0.0057(6) -0.0004(7) -0.0028(7)
C112 0.0212(8) 0.0262(8) 0.0184(8) -0.0040(6) -0.0004(6) 0.0002(6)
C216 0.0186(7) 0.0193(8) 0.0191(7) -0.0029(6) -0.0006(6) 0.0003(6)
C213 0.0171(8) 0.0307(9) 0.0373(10) -0.0091(8) -0.0023(7) 0.0023(7)
C113 0.0198(8) 0.0301(9) 0.0271(9) -0.0101(7) -0.0031(6) -0.0021(7)
C215 0.0246(8) 0.0186(8) 0.0265(8) -0.0036(7) 0.0006(7) 0.0032(6)
C31 0.0345(9) 0.0242(8) 0.0128(7) -0.0034(6) 0.0007(6) 0.0049(7)
C35 0.0290(9) 0.0204(8) 0.0153(7) -0.0012(6) 0.0028(6) -0.0025(6)
C125 0.0512(12) 0.0278(10) 0.0229(9) 0.0014(8) -0.0030(8) 0.0168(9)
C115 0.0256(9) 0.0189(8) 0.0361(10) 0.0034(7) 0.0022(7) -0.0019(7)
C114 0.0193(8) 0.0196(8) 0.0418(11) -0.0056(7) 0.0005(7) -0.0040(6)
C223 0.0679(15) 0.0216(9) 0.0220(9) 0.0049(7) 0.0013(9) -0.0083(9)
O22 0.0517(9) 0.0179(6) 0.0275(7) 0.0022(5) -0.0027(6) -0.0049(6)
O21 0.0306(7) 0.0462(9) 0.0312(7) -0.0022(7) -0.0107(6) 0.0087(6)
O12 0.0455(9) 0.0188(7) 0.0543(10) 0.0012(6) -0.0068(7) 0.0059(6)
C11 0.0227(8) 0.0234(8) 0.0150(7) -0.0034(6) -0.0010(6) 0.0035(6)
C21 0.0240(8) 0.0215(8) 0.0181(7) -0.0015(6) 0.0009(6) 0.0017(6)

loop_
_atom_type_symbol
_atom_type_description
_atom_type_scat_dispersion_real
_atom_type_scat_dispersion_imag
_atom_type_scat_source
C C 0.0033 0.0016 'International Tables Vol C Tables 4.2.6.8 and 6.1.1.4'
H H 0.0000 0.0000 'International Tables Vol C Tables 4.2.6.8 and 6.1.1.4'
O O 0.0106 0.0060 'International Tables Vol C Tables 4.2.6.8 and 6.1.1.4'
Co Co 0.3494 0.9721 'International Tables Vol C Tables 4.2.6.8 and 6.1.1.4'
P P 0.1023 0.0942 'International Tables Vol C Tables 4.2.6.8 and 6.1.1.4'

loop_
_geom_angle_atom_site_label_1
_geom_angle_atom_site_label_2
_geom_angle_atom_site_label_3
_geom_angle
_geom_angle_site_symmetry_1
_geom_angle_site_symmetry_3
_geom_angle_publ_flag
C11 Co1 C12 99.87(8) . . ?
C11 Co1 C4 100.25(7) . . ?
C12 Co1 C4 143.21(7) . . ?
C11 Co1 C3 101.19(7) . . ?
C12 Co1 C3 105.50(7) . . ?
C4 Co1 C3 40.19(6) . . ?
C11 Co1 P1 99.61(5) . . ?
C12 Co1 P1 107.66(6) . . ?
C4 Co1 P1 98.91(5) . . ?
C3 Co1 P1 136.78(5) . . ?
C11 Co1 Co2 148.79(5) . . ?
C12 Co1 Co2 100.07(6) . . ?
C4 Co1 Co2 50.85(5) . . ?
C3 Co1 Co2 50.15(4) . . ?
P1 Co1 Co2 96.905(13) . . ?
C21 Co2 C22 98.26(8) . . ?
C21 Co2 C3 98.37(7) . . ?
C22 Co2 C3 103.84(7) . . ?
C21 Co2 C4 101.58(7) . . ?
C22 Co2 C4 141.00(7) . . ?
C3 Co2 C4 40.31(6) . . ?
C21 Co2 P2 101.88(6) . . ?
C22 Co2 P2 111.84(5) . . ?
C3 Co2 P2 135.46(5) . . ?
C4 Co2 P2 96.50(5) . . ?
C21 Co2 Co1 148.03(6) . . ?
C22 Co2 Co1 98.42(6) . . ?
C3 Co2 Co1 51.07(5) . . ?
C4 Co2 Co1 50.31(5) . . ?
P2 Co2 Co1 96.903(13) . . ?
C121 P1 C111 102.86(7) . . ?
C121 P1 C5 105.49(7) . . ?
C111 P1 C5 101.29(7) . . ?
C121 P1 Co1 120.57(5) . . ?
C111 P1 Co1 115.98(5) . . ?
C5 P1 Co1 108.56(5) . . ?
C211 P2 C221 101.85(7) . . ?
C211 P2 C5 102.73(7) . . ?
C221 P2 C5 102.19(7) . . ?
C211 P2 Co2 116.71(5) . . ?
C221 P2 Co2 121.71(5) . . ?
C5 P2 Co2 109.24(5) . . ?
O22 C22 Co2 173.93(15) . . ?
O12 C12 Co1 177.37(18) . . ?
C126 C121 C122 118.41(15) . . ?
C126 C121 P1 118.73(12) . . ?
C122 C121 P1 122.85(12) . . ?
P1 C5 P2 110.64(8) . . ?
C222 C221 C226 118.91(15) . . ?
C222 C221 P2 120.62(13) . . ?
C226 C221 P2 120.37(13) . . ?
C3 C4 Co1 70.78(9) . . ?
C3 C4 Co2 69.09(9) . . ?
Co1 C4 Co2 78.85(6) . . ?
C4 C3 C34 142.60(15) . . ?
C4 C3 Co2 70.61(9) . . ?
C34 C3 Co2 135.54(12) . . ?
C4 C3 Co1 69.03(9) . . ?
C34 C3 Co1 132.26(11) . . ?
Co2 C3 Co1 78.78(6) . . ?
C116 C111 C112 118.96(15) . . ?
C116 C111 P1 117.34(12) . . ?
C112 C111 P1 123.69(13) . . ?
C223 C224 C225 119.92(17) . . ?
C35 C34 C33 118.40(14) . . ?
C35 C34 C3 121.26(14) . . ?
C33 C34 C3 120.34(14) . . ?
C123 C124 C125 119.59(17) . . ?
C226 C225 C224 119.84(17) . . ?
C212 C211 C216 118.73(15) . . ?
C212 C211 P2 117.18(12) . . ?
C216 C211 P2 124.08(12) . . ?
C115 C116 C111 120.83(16) . . ?
C124 C123 C122 120.27(16) . . ?
C225 C226 C221 120.71(16) . . ?
C221 C222 C223 120.28(17) . . ?
C123 C122 C121 120.83(16) . . ?
C32 C33 C34 120.55(15) . . ?
C33 C32 C31 120.61(16) . . ?
C125 C126 C121 120.54(16) . . ?
C213 C212 C211 120.52(16) . . ?
C215 C214 C213 119.68(16) . . ?
C31 C36 C35 120.38(16) . . ?
C113 C112 C111 119.92(16) . . ?
C215 C216 C211 120.20(15) . . ?
C212 C213 C214 120.37(17) . . ?
C114 C113 C112 120.43(16) . . ?
C214 C215 C216 120.49(16) . . ?
C36 C31 C32 119.40(15) . . ?
C36 C35 C34 120.65(16) . . ?
C124 C125 C126 120.30(18) . . ?
C114 C115 C116 119.96(17) . . ?
C115 C114 C113 119.90(16) . . ?
C224 C223 C222 120.33(18) . . ?
O11 C11 Co1 177.20(16) . . ?
O21 C21 Co2 175.51(16) . . ?

loop_
_geom_bond_atom_site_label_1
_geom_bond_atom_site_label_2
_geom_bond_distance
_geom_bond_site_symmetry_2
_geom_bond_publ_flag
Co1 C11 1.7741(17) . ?
Co1 C12 1.7968(18) . ?
Co1 C4 1.9508(16) . ?
Co1 C3 1.9727(15) . ?
Co1 P1 2.2269(4) . ?
Co1 Co2 2.4875(3) . ?
Co2 C21 1.7779(17) . ?
Co2 C22 1.7908(17) . ?
Co2 C3 1.9470(15) . ?
Co2 C4 1.9660(16) . ?
Co2 P2 2.2354(4) . ?
P1 C121 1.8236(16) . ?
P1 C111 1.8373(16) . ?
P1 C5 1.8380(15) . ?
P2 C211 1.8322(16) . ?
P2 C221 1.8387(16) . ?
P2 C5 1.8421(15) . ?
C22 O22 1.146(2) . ?
C12 O12 1.142(2) . ?
C121 C126 1.397(2) . ?
C121 C122 1.397(2) . ?
C221 C222 1.393(2) . ?
C221 C226 1.401(2) . ?
C4 C3 1.348(2) . ?
O11 C11 1.146(2) . ?
C3 C34 1.468(2) . ?
C111 C116 1.397(2) . ?
C111 C112 1.401(2) . ?
C224 C223 1.384(3) . ?
C224 C225 1.393(3) . ?
C34 C35 1.401(2) . ?
C34 C33 1.403(2) . ?
C124 C123 1.384(3) . ?
C124 C125 1.389(3) . ?
C225 C226 1.393(2) . ?
C211 C212 1.401(2) . ?
C211 C216 1.402(2) . ?
C116 C115 1.390(2) . ?
C123 C122 1.389(2) . ?
C222 C223 1.399(3) . ?
C33 C32 1.390(2) . ?
C32 C31 1.391(3) . ?
C126 C125 1.392(3) . ?
C212 C213 1.387(2) . ?
C214 C215 1.383(3) . ?
C214 C213 1.391(3) . ?
C36 C31 1.388(3) . ?
C36 C35 1.395(2) . ?
C112 C113 1.396(2) . ?
C216 C215 1.396(2) . ?
C113 C114 1.390(3) . ?
C115 C114 1.386(3) . ?
O21 C21 1.145(2) . ?
